data_4086094
loop_
_publ_author_name
'Kanno, Yuto'
'Komuro, Takashi'
'Tobita, Hiromi'

_publ_section_title
;
 Direct Conversion of a Si--C(aryl) Bond to Si--Heteroatom Bonds in the
 Reactions of \h3-\a-Silabenzyl Molybdenum and Tungsten Complexes with
 2-Substituted Pyridines
;
_journal_issue 15
_journal_name_full Organometallics
_journal_page_first 3699
_journal_paper_doi 10.1021/acs.organomet.5b00335
_journal_volume 34
_journal_year 2015
_chemical_formula_moiety 'C17 H19 Mo N O2 S'
_chemical_formula_sum 'C17 H19 Mo N O2 S'
_chemical_formula_weight 397.33
_chemical_name_systematic
; 
 ? 
;
_space_group_IT_number 33
_symmetry_cell_setting orthorhombic
_symmetry_Int_Tables_number 33
_symmetry_space_group_name_Hall 'P 2c -2n'
_symmetry_space_group_name_H-M 'P n a 21'
_atom_sites_solution_hydrogens geom
_atom_sites_solution_primary direct
_atom_sites_solution_secondary difmap
_audit_creation_method SHELXL-97
_cell_angle_alpha 90.00
_cell_angle_beta 90.00
_cell_angle_gamma 90.00
_cell_formula_units_Z 4
_cell_length_a 14.0222(9)
_cell_length_b 8.8790(7)
_cell_length_c 13.7537(10)
_cell_measurement_reflns_used 25122
_cell_measurement_temperature 150(2)
_cell_measurement_theta_max 27.5
_cell_measurement_theta_min 1.5
_cell_volume 1712.4(2)
_computing_cell_refinement PROCESS-AUTO
_computing_data_collection PROCESS-AUTO
_computing_data_reduction 'teXsan Ver. 1.11'
_computing_molecular_graphics
;
'ORTEP-3', 'Yadokari-XG 2009 (Wakita, Nemoto, et al., 2009)'
;
_computing_publication_material
;
'Yadokari-XG 2009 (Wakita, Nemoto, et al., 2009)'
;
_computing_structure_refinement 'SHELXL-97 (Sheldrick, 1997)'
_computing_structure_solution 'SHELXS-97 (Sheldrick, 1990)'
_diffrn_ambient_temperature 150(2)
_diffrn_detector_area_resol_mean 10.00
_diffrn_measured_fraction_theta_full 0.999
_diffrn_measured_fraction_theta_max 0.999
_diffrn_measurement_device_type 'Rigaku RAXIS-RAPID Imaging Plate'
_diffrn_measurement_method \w
_diffrn_radiation_monochromator graphite
_diffrn_radiation_source 'rotating-anode X-ray tube'
_diffrn_radiation_type MoK\a
_diffrn_radiation_wavelength 0.71067
_diffrn_reflns_av_R_equivalents 0.1072
_diffrn_reflns_av_sigmaI/netI 0.0718
_diffrn_reflns_limit_h_max 18
_diffrn_reflns_limit_h_min -18
_diffrn_reflns_limit_k_max 11
_diffrn_reflns_limit_k_min -11
_diffrn_reflns_limit_l_max 17
_diffrn_reflns_limit_l_min -17
_diffrn_reflns_number 11684
_diffrn_reflns_theta_full 27.48
_diffrn_reflns_theta_max 27.48
_diffrn_reflns_theta_min 2.72
_exptl_absorpt_coefficient_mu 0.893
_exptl_absorpt_correction_T_max 0.928560
_exptl_absorpt_correction_T_min 0.848980
_exptl_absorpt_correction_type numerical
_exptl_absorpt_process_details
; 
HIGASHI, T. (1999). Shape - Program to obtain Crystal Shape using CCD camera.
Rigaku Corporation, Tokyo, Japan. 
HIGASHI, T. (1999). Numabs - Numerical Absorption Correction,
Rigaku Corporation, Tokyo, Japan. 
;
_exptl_crystal_colour red
_exptl_crystal_density_diffrn 1.541
_exptl_crystal_density_method 'not measured'
_exptl_crystal_description block
_exptl_crystal_F_000 808
_exptl_crystal_size_max 0.16
_exptl_crystal_size_mid 0.16
_exptl_crystal_size_min 0.10
_refine_diff_density_max 0.703
_refine_diff_density_min -0.818
_refine_diff_density_rms 0.153
_refine_ls_abs_structure_details 'Flack H D (1983), Acta Cryst. A39, 876-881'
_refine_ls_abs_structure_Flack 0.23(10)
_refine_ls_extinction_method none
_refine_ls_goodness_of_fit_ref 1.140
_refine_ls_hydrogen_treatment constr
_refine_ls_matrix_type full
_refine_ls_number_parameters 204
_refine_ls_number_reflns 3816
_refine_ls_number_restraints 1
_refine_ls_restrained_S_all 1.140
_refine_ls_R_factor_all 0.0703
_refine_ls_R_factor_gt 0.0650
_refine_ls_shift/su_max 0.000
_refine_ls_shift/su_mean 0.000
_refine_ls_structure_factor_coef Fsqd
_refine_ls_weighting_details 'calc w=1/[\s^2^(Fo^2^)+(0.0756P)^2^+4.9407P] where P=(Fo^2^+2Fc^2^)/3'
_refine_ls_weighting_scheme calc
_refine_ls_wR_factor_gt 0.1599
_refine_ls_wR_factor_ref 0.1632
_reflns_number_gt 3530
_reflns_number_total 3816
_reflns_threshold_expression >2\s(I)
_cod_data_source_file om5b00335_si_002.cif
_cod_data_source_block complex-5
_cod_depositor_comments 'Adding full bibliography for 4086090--4086094.cif.'
_cod_database_code 4086094

loop_
_symmetry_equiv_pos_as_xyz
'x, y, z'
'-x, -y, z+1/2'
'-x+1/2, y+1/2, z+1/2'
'x+1/2, -y+1/2, z'

loop_
_atom_site_label
_atom_site_type_symbol
_atom_site_fract_x
_atom_site_fract_y
_atom_site_fract_z
_atom_site_U_iso_or_equiv
_atom_site_adp_type
_atom_site_occupancy
_atom_site_symmetry_multiplicity
_atom_site_calc_flag
_atom_site_refinement_flags
Mo1 Mo 0.44044(3) 0.43792(5) 0.24926(6) 0.02492(16) Uani 1 1 d .
S1 S 0.49958(17) 0.2534(3) 0.12439(19) 0.0426(5) Uani 1 1 d .
O1 O 0.5695(5) 0.5771(8) 0.4107(6) 0.055(2) Uani 1 1 d .
O2 O 0.5714(5) 0.6639(8) 0.1383(5) 0.0518(17) Uani 1 1 d .
N1 N 0.4938(4) 0.2263(8) 0.3087(5) 0.0339(14) Uani 1 1 d .
C1 C 0.5222(5) 0.5228(9) 0.3515(6) 0.0285(16) Uani 1 1 d .
C2 C 0.5225(7) 0.5765(10) 0.1782(7) 0.039(2) Uani 1 1 d .
C3 C 0.5175(5) 0.1470(8) 0.2262(6) 0.034(2) Uani 1 1 d .
C4 C 0.5545(5) 0.0019(10) 0.2351(15) 0.054(4) Uani 1 1 d .
H1 H 0.5733 -0.0542 0.1794 0.065 Uiso 1 1 calc R
C5 C 0.5626(8) -0.0565(13) 0.3256(15) 0.077(5) Uani 1 1 d .
H2 H 0.5871 -0.1556 0.3328 0.092 Uiso 1 1 calc R
C6 C 0.5367(7) 0.0220(16) 0.4075(12) 0.069(4) Uani 1 1 d .
H3 H 0.5410 -0.0226 0.4701 0.083 Uiso 1 1 calc R
C7 C 0.5029(6) 0.1736(12) 0.3954(8) 0.051(2) Uani 1 1 d .
H4 H 0.4876 0.2339 0.4504 0.061 Uiso 1 1 calc R
C8 C 0.3166(6) 0.6006(11) 0.2831(7) 0.035(2) Uani 1 1 d .
C9 C 0.3087(6) 0.5595(11) 0.1850(7) 0.037(2) Uani 1 1 d .
C10 C 0.2843(6) 0.4044(15) 0.1802(7) 0.044(2) Uani 1 1 d .
C11 C 0.2842(5) 0.3461(8) 0.2757(6) 0.0302(18) Uani 1 1 d .
C12 C 0.3046(5) 0.4684(9) 0.3391(5) 0.0250(15) Uani 1 1 d .
C13 C 0.3294(8) 0.7556(11) 0.3248(10) 0.062(3) Uani 1 1 d .
H5 H 0.3605 0.8204 0.2766 0.094 Uiso 1 1 calc R
H6 H 0.3692 0.7499 0.3833 0.094 Uiso 1 1 calc R
H7 H 0.2670 0.7978 0.3417 0.094 Uiso 1 1 calc R
C14 C 0.3069(8) 0.6643(18) 0.1003(9) 0.088(5) Uani 1 1 d .
H8 H 0.2433 0.7090 0.0943 0.132 Uiso 1 1 calc R
H9 H 0.3222 0.6085 0.0408 0.132 Uiso 1 1 calc R
H10 H 0.3541 0.7443 0.1100 0.132 Uiso 1 1 calc R
C15 C 0.2622(7) 0.3240(19) 0.0882(8) 0.081(5) Uani 1 1 d .
H11 H 0.2568 0.3971 0.0350 0.122 Uiso 1 1 calc R
H12 H 0.2018 0.2696 0.0952 0.122 Uiso 1 1 calc R
H13 H 0.3134 0.2524 0.0736 0.122 Uiso 1 1 calc R
C16 C 0.2587(7) 0.1903(11) 0.3046(11) 0.071(4) Uani 1 1 d .
H14 H 0.2847 0.1690 0.3693 0.106 Uiso 1 1 calc R
H15 H 0.2854 0.1190 0.2575 0.106 Uiso 1 1 calc R
H16 H 0.1891 0.1799 0.3061 0.106 Uiso 1 1 calc R
C17 C 0.3001(7) 0.4601(13) 0.4495(7) 0.049(2) Uani 1 1 d .
H17 H 0.2338 0.4708 0.4708 0.074 Uiso 1 1 calc R
H18 H 0.3385 0.5415 0.4775 0.074 Uiso 1 1 calc R
H19 H 0.3251 0.3628 0.4714 0.074 Uiso 1 1 calc R

loop_
_atom_site_aniso_label
_atom_site_aniso_U_11
_atom_site_aniso_U_22
_atom_site_aniso_U_33
_atom_site_aniso_U_23
_atom_site_aniso_U_13
_atom_site_aniso_U_12
Mo1 0.0248(2) 0.0201(2) 0.0299(3) -0.0009(4) 0.0012(3) 0.00125(19)
S1 0.0407(10) 0.0378(10) 0.0494(11) -0.0186(10) 0.0060(10) 0.0054(9)
O1 0.060(4) 0.038(4) 0.066(5) -0.004(3) -0.020(3) -0.001(3)
O2 0.064(4) 0.030(3) 0.062(4) 0.004(3) 0.031(3) -0.011(3)
N1 0.022(3) 0.028(3) 0.051(4) -0.006(3) -0.002(3) -0.003(3)
C1 0.030(4) 0.020(4) 0.036(4) 0.000(3) -0.007(3) 0.005(3)
C2 0.039(4) 0.036(5) 0.043(4) -0.016(4) 0.009(4) 0.010(4)
C3 0.025(3) 0.025(4) 0.053(6) -0.004(3) -0.002(3) -0.004(3)
C4 0.039(4) 0.017(3) 0.106(12) -0.001(6) 0.006(6) 0.002(3)
C5 0.043(6) 0.028(6) 0.160(17) 0.014(7) -0.009(7) -0.005(4)
C6 0.038(5) 0.066(8) 0.104(10) 0.050(8) -0.008(6) 0.004(5)
C7 0.031(4) 0.054(6) 0.067(6) 0.029(5) -0.005(4) -0.002(4)
C8 0.031(4) 0.026(4) 0.047(5) 0.009(3) 0.007(3) 0.006(3)
C9 0.029(4) 0.046(6) 0.035(4) 0.017(4) 0.001(3) 0.007(3)
C10 0.024(4) 0.069(7) 0.040(5) -0.014(5) 0.002(4) -0.004(4)
C11 0.024(3) 0.021(3) 0.045(5) -0.002(3) 0.008(3) -0.004(3)
C12 0.020(3) 0.025(4) 0.029(4) 0.003(3) 0.006(3) -0.002(3)
C13 0.049(5) 0.036(5) 0.101(9) -0.013(6) 0.027(6) 0.018(4)
C14 0.056(6) 0.136(13) 0.071(7) 0.072(9) 0.016(6) 0.050(7)
C15 0.035(4) 0.149(13) 0.060(7) -0.059(8) 0.002(5) -0.006(6)
C16 0.035(4) 0.034(5) 0.142(11) 0.009(6) 0.022(6) -0.002(4)
C17 0.037(4) 0.074(7) 0.037(4) 0.009(5) 0.005(4) 0.005(5)

loop_
_atom_type_symbol
_atom_type_description
_atom_type_scat_dispersion_real
_atom_type_scat_dispersion_imag
_atom_type_scat_source
C C 0.0033 0.0016 'International Tables Vol C Tables 4.2.6.8 and 6.1.1.4'
H H 0.0000 0.0000 'International Tables Vol C Tables 4.2.6.8 and 6.1.1.4'
N N 0.0061 0.0033 'International Tables Vol C Tables 4.2.6.8 and 6.1.1.4'
O O 0.0106 0.0060 'International Tables Vol C Tables 4.2.6.8 and 6.1.1.4'
S S 0.1246 0.1234 'International Tables Vol C Tables 4.2.6.8 and 6.1.1.4'
Mo Mo -1.6832 0.6857 'International Tables Vol C Tables 4.2.6.8 and 6.1.1.4'

loop_
_geom_angle_atom_site_label_1
_geom_angle_atom_site_label_2
_geom_angle_atom_site_label_3
_geom_angle
C2 Mo1 C1 76.8(4)
C2 Mo1 N1 122.0(3)
C1 Mo1 N1 82.1(3)
C2 Mo1 C12 133.5(3)
C1 Mo1 C12 93.1(3)
N1 Mo1 C12 100.7(3)
C2 Mo1 C8 98.6(3)
C1 Mo1 C8 93.1(3)
N1 Mo1 C8 136.2(3)
C12 Mo1 C8 35.9(3)
C2 Mo1 C9 89.1(3)
C1 Mo1 C9 124.1(3)
N1 Mo1 C9 144.9(3)
C12 Mo1 C9 59.1(3)
C8 Mo1 C9 35.3(3)
C2 Mo1 C11 147.3(3)
C1 Mo1 C11 124.3(3)
N1 Mo1 C11 87.9(2)
C12 Mo1 C11 35.5(3)
C8 Mo1 C11 59.2(3)
C9 Mo1 C11 58.7(3)
C2 Mo1 C10 114.7(4)
C1 Mo1 C10 149.5(3)
N1 Mo1 C10 110.7(4)
C12 Mo1 C10 58.0(3)
C8 Mo1 C10 58.1(4)
C9 Mo1 C10 35.0(4)
C11 Mo1 C10 34.4(4)
C2 Mo1 S1 82.8(3)
C1 Mo1 S1 123.1(2)
N1 Mo1 S1 65.2(2)
C12 Mo1 S1 136.1(2)
C8 Mo1 S1 142.6(3)
C9 Mo1 S1 107.8(3)
C11 Mo1 S1 100.70(19)
C10 Mo1 S1 87.1(2)
C3 S1 Mo1 81.3(3)
C7 N1 C3 123.7(8)
C7 N1 Mo1 133.9(7)
C3 N1 Mo1 102.4(5)
O1 C1 Mo1 177.9(7)
O2 C2 Mo1 177.4(8)
N1 C3 C4 119.3(11)
N1 C3 S1 110.9(6)
C4 C3 S1 129.6(10)
C5 C4 C3 117.8(14)
C5 C4 H1 121.1
C3 C4 H1 121.1
C4 C5 C6 122.5(11)
C4 C5 H2 118.7
C6 C5 H2 118.7
C5 C6 C7 117.9(12)
C5 C6 H3 121.0
C7 C6 H3 121.0
N1 C7 C6 118.6(12)
N1 C7 H4 120.7
C6 C7 H4 120.7
C9 C8 C12 107.4(9)
C9 C8 C13 127.9(9)
C12 C8 C13 124.6(9)
C9 C8 Mo1 72.6(6)
C12 C8 Mo1 71.3(5)
C13 C8 Mo1 124.1(7)
C8 C9 C10 108.4(9)
C8 C9 C14 126.2(10)
C10 C9 C14 124.3(11)
C8 C9 Mo1 72.0(6)
C10 C9 Mo1 76.0(5)
C14 C9 Mo1 127.1(6)
C11 C10 C9 108.2(8)
C11 C10 C15 128.1(11)
C9 C10 C15 123.7(11)
C11 C10 Mo1 71.2(5)
C9 C10 Mo1 69.0(5)
C15 C10 Mo1 125.8(7)
C10 C11 C12 106.9(7)
C10 C11 C16 126.3(9)
C12 C11 C16 126.6(9)
C10 C11 Mo1 74.4(5)
C12 C11 Mo1 69.2(4)
C16 C11 Mo1 125.9(6)
C8 C12 C11 108.9(7)
C8 C12 C17 126.0(8)
C11 C12 C17 124.6(8)
C8 C12 Mo1 72.9(5)
C11 C12 Mo1 75.3(4)
C17 C12 Mo1 124.7(5)
C8 C13 H5 109.5
C8 C13 H6 109.5
H5 C13 H6 109.5
C8 C13 H7 109.5
H5 C13 H7 109.5
H6 C13 H7 109.5
C9 C14 H8 109.5
C9 C14 H9 109.5
H8 C14 H9 109.5
C9 C14 H10 109.5
H8 C14 H10 109.5
H9 C14 H10 109.5
C10 C15 H11 109.5
C10 C15 H12 109.5
H11 C15 H12 109.5
C10 C15 H13 109.5
H11 C15 H13 109.5
H12 C15 H13 109.5
C11 C16 H14 109.5
C11 C16 H15 109.5
H14 C16 H15 109.5
C11 C16 H16 109.5
H14 C16 H16 109.5
H15 C16 H16 109.5
C12 C17 H17 109.5
C12 C17 H18 109.5
H17 C17 H18 109.5
C12 C17 H19 109.5
H17 C17 H19 109.5
H18 C17 H19 109.5

loop_
_geom_bond_atom_site_label_1
_geom_bond_atom_site_label_2
_geom_bond_distance
Mo1 C2 1.948(10)
Mo1 C1 1.965(8)
Mo1 N1 2.182(7)
Mo1 C12 2.286(7)
Mo1 C8 2.307(9)
Mo1 C9 2.315(8)
Mo1 C11 2.365(7)
Mo1 C10 2.406(9)
Mo1 S1 2.514(2)
S1 C3 1.707(9)
O1 C1 1.156(11)
O2 C2 1.172(11)
N1 C7 1.288(12)
N1 C3 1.376(10)
C3 C4 1.394(11)
C4 C5 1.35(2)
C4 H1 0.9500
C5 C6 1.37(2)
C5 H2 0.9500
C6 C7 1.437(16)
C6 H3 0.9500
C7 H4 0.9500
C8 C9 1.403(14)
C8 C12 1.414(11)
C8 C13 1.501(14)
C9 C10 1.421(15)
C9 C14 1.491(13)
C10 C11 1.412(14)
C10 C15 1.485(14)
C11 C12 1.422(11)
C11 C16 1.483(12)
C12 C17 1.521(11)
C13 H5 0.9800
C13 H6 0.9800
C13 H7 0.9800
C14 H8 0.9800
C14 H9 0.9800
C14 H10 0.9800
C15 H11 0.9800
C15 H12 0.9800
C15 H13 0.9800
C16 H14 0.9800
C16 H15 0.9800
C16 H16 0.9800
C17 H17 0.9800
C17 H18 0.9800
C17 H19 0.9800

loop_
_geom_torsion_atom_site_label_1
_geom_torsion_atom_site_label_2
_geom_torsion_atom_site_label_3
_geom_torsion_atom_site_label_4
_geom_torsion
C2 Mo1 S1 C3 131.9(4)
C1 Mo1 S1 C3 62.8(4)
N1 Mo1 S1 C3 1.6(3)
C12 Mo1 S1 C3 -77.7(4)
C8 Mo1 S1 C3 -133.3(4)
C9 Mo1 S1 C3 -141.4(3)
C11 Mo1 S1 C3 -81.0(3)
C10 Mo1 S1 C3 -112.8(4)
C2 Mo1 N1 C7 116.1(8)
C1 Mo1 N1 C7 47.1(8)
C12 Mo1 N1 C7 -44.6(8)
C8 Mo1 N1 C7 -39.2(10)
C9 Mo1 N1 C7 -94.8(9)
C11 Mo1 N1 C7 -77.9(8)
C10 Mo1 N1 C7 -104.2(8)
S1 Mo1 N1 C7 179.3(8)
C2 Mo1 N1 C3 -65.2(6)
C1 Mo1 N1 C3 -134.2(5)
C12 Mo1 N1 C3 134.1(4)
C8 Mo1 N1 C3 139.5(5)
C9 Mo1 N1 C3 83.9(7)
C11 Mo1 N1 C3 100.7(4)
C10 Mo1 N1 C3 74.4(5)
S1 Mo1 N1 C3 -2.1(4)
C7 N1 C3 C4 -0.6(11)
Mo1 N1 C3 C4 -179.5(6)
C7 N1 C3 S1 -178.2(6)
Mo1 N1 C3 S1 2.9(5)
Mo1 S1 C3 N1 -2.5(4)
Mo1 S1 C3 C4 -179.8(7)
N1 C3 C4 C5 2.0(12)
S1 C3 C4 C5 179.0(7)
C3 C4 C5 C6 -0.5(15)
C4 C5 C6 C7 -2.2(16)
C3 N1 C7 C6 -2.1(12)
Mo1 N1 C7 C6 176.3(6)
C5 C6 C7 N1 3.5(14)
C2 Mo1 C8 C9 76.0(6)
C1 Mo1 C8 C9 153.2(6)
N1 Mo1 C8 C9 -125.0(5)
C12 Mo1 C8 C9 -115.9(8)
C11 Mo1 C8 C9 -78.2(6)
C10 Mo1 C8 C9 -37.7(6)
S1 Mo1 C8 C9 -13.3(7)
C2 Mo1 C8 C12 -168.1(6)
C1 Mo1 C8 C12 -90.9(6)
N1 Mo1 C8 C12 -9.1(7)
C9 Mo1 C8 C12 115.9(8)
C11 Mo1 C8 C12 37.6(5)
C10 Mo1 C8 C12 78.2(6)
S1 Mo1 C8 C12 102.5(5)
C2 Mo1 C8 C13 -48.4(9)
C1 Mo1 C8 C13 28.7(9)
N1 Mo1 C8 C13 110.5(8)
C12 Mo1 C8 C13 119.6(10)
C9 Mo1 C8 C13 -124.5(10)
C11 Mo1 C8 C13 157.3(9)
C10 Mo1 C8 C13 -162.2(10)
S1 Mo1 C8 C13 -137.8(8)
C12 C8 C9 C10 4.7(11)
C13 C8 C9 C10 -172.0(9)
Mo1 C8 C9 C10 67.9(6)
C12 C8 C9 C14 173.5(8)
C13 C8 C9 C14 -3.1(16)
Mo1 C8 C9 C14 -123.2(10)
C12 C8 C9 Mo1 -63.2(6)
C13 C8 C9 Mo1 120.1(10)
C2 Mo1 C9 C8 -106.3(6)
C1 Mo1 C9 C8 -32.9(7)
N1 Mo1 C9 C8 99.4(6)
C12 Mo1 C9 C8 37.9(5)
C11 Mo1 C9 C8 79.7(6)
C10 Mo1 C9 C8 115.0(9)
S1 Mo1 C9 C8 171.5(5)
C2 Mo1 C9 C10 138.6(6)
C1 Mo1 C9 C10 -148.0(6)
N1 Mo1 C9 C10 -15.6(9)
C12 Mo1 C9 C10 -77.1(6)
C8 Mo1 C9 C10 -115.0(9)
C11 Mo1 C9 C10 -35.4(5)
S1 Mo1 C9 C10 56.5(6)
C2 Mo1 C9 C14 15.9(12)
C1 Mo1 C9 C14 89.3(12)
N1 Mo1 C9 C14 -138.3(11)
C12 Mo1 C9 C14 160.1(13)
C8 Mo1 C9 C14 122.2(13)
C11 Mo1 C9 C14 -158.1(12)
C10 Mo1 C9 C14 -122.7(14)
S1 Mo1 C9 C14 -66.2(12)
C8 C9 C10 C11 -4.5(11)
C14 C9 C10 C11 -173.7(8)
Mo1 C9 C10 C11 60.7(6)
C8 C9 C10 C15 174.9(9)
C14 C9 C10 C15 5.7(14)
Mo1 C9 C10 C15 -119.9(9)
C8 C9 C10 Mo1 -65.3(7)
C14 C9 C10 Mo1 125.6(9)
C2 Mo1 C10 C11 -165.6(5)
C1 Mo1 C10 C11 -59.0(10)
N1 Mo1 C10 C11 51.6(6)
C12 Mo1 C10 C11 -38.2(5)
C8 Mo1 C10 C11 -80.8(5)
C9 Mo1 C10 C11 -118.9(8)
S1 Mo1 C10 C11 113.7(5)
C2 Mo1 C10 C9 -46.7(7)
C1 Mo1 C10 C9 59.9(10)
N1 Mo1 C10 C9 170.5(5)
C12 Mo1 C10 C9 80.7(6)
C8 Mo1 C10 C9 38.1(6)
C11 Mo1 C10 C9 118.9(8)
S1 Mo1 C10 C9 -127.4(6)
C2 Mo1 C10 C15 70.5(12)
C1 Mo1 C10 C15 177.1(10)
N1 Mo1 C10 C15 -72.3(12)
C12 Mo1 C10 C15 -162.2(13)
C8 Mo1 C10 C15 155.3(13)
C9 Mo1 C10 C15 117.2(14)
C11 Mo1 C10 C15 -123.9(14)
S1 Mo1 C10 C15 -10.2(12)
C9 C10 C11 C12 2.6(9)
C15 C10 C11 C12 -176.8(9)
Mo1 C10 C11 C12 61.9(5)
C9 C10 C11 C16 177.3(8)
C15 C10 C11 C16 -2.0(15)
Mo1 C10 C11 C16 -123.3(8)
C9 C10 C11 Mo1 -59.4(6)
C15 C10 C11 Mo1 121.3(10)
C2 Mo1 C11 C10 24.8(8)
C1 Mo1 C11 C10 148.2(6)
N1 Mo1 C11 C10 -132.8(6)
C12 Mo1 C11 C10 115.5(7)
C8 Mo1 C11 C10 77.5(6)
C9 Mo1 C11 C10 36.0(6)
S1 Mo1 C11 C10 -68.5(5)
C2 Mo1 C11 C12 -90.7(7)
C1 Mo1 C11 C12 32.8(6)
N1 Mo1 C11 C12 111.7(5)
C8 Mo1 C11 C12 -38.0(5)
C9 Mo1 C11 C12 -79.5(5)
C10 Mo1 C11 C12 -115.5(7)
S1 Mo1 C11 C12 176.0(4)
C2 Mo1 C11 C16 148.5(9)
C1 Mo1 C11 C16 -88.0(9)
N1 Mo1 C11 C16 -9.1(9)
C12 Mo1 C11 C16 -120.8(11)
C8 Mo1 C11 C16 -158.8(10)
C9 Mo1 C11 C16 159.7(10)
C10 Mo1 C11 C16 123.7(10)
S1 Mo1 C11 C16 55.2(9)
C9 C8 C12 C11 -3.1(10)
C13 C8 C12 C11 173.7(8)
Mo1 C8 C12 C11 -67.2(5)
C9 C8 C12 C17 -175.1(8)
C13 C8 C12 C17 1.7(14)
Mo1 C8 C12 C17 120.8(8)
C9 C8 C12 Mo1 64.1(7)
C13 C8 C12 Mo1 -119.0(9)
C10 C11 C12 C8 0.3(9)
C16 C11 C12 C8 -174.4(8)
Mo1 C11 C12 C8 65.7(6)
C10 C11 C12 C17 172.5(8)
C16 C11 C12 C17 -2.3(13)
Mo1 C11 C12 C17 -122.2(8)
C10 C11 C12 Mo1 -65.4(6)
C16 C11 C12 Mo1 119.9(8)
C2 Mo1 C12 C8 16.4(8)
C1 Mo1 C12 C8 91.1(6)
N1 Mo1 C12 C8 173.6(5)
C9 Mo1 C12 C8 -37.3(6)
C11 Mo1 C12 C8 -115.6(7)
C10 Mo1 C12 C8 -78.6(7)
S1 Mo1 C12 C8 -121.2(5)
C2 Mo1 C12 C11 131.9(6)
C1 Mo1 C12 C11 -153.4(5)
N1 Mo1 C12 C11 -70.9(5)
C8 Mo1 C12 C11 115.6(7)
C9 Mo1 C12 C11 78.2(5)
C10 Mo1 C12 C11 37.0(5)
S1 Mo1 C12 C11 -5.6(6)
C2 Mo1 C12 C17 -106.0(9)
C1 Mo1 C12 C17 -31.3(8)
N1 Mo1 C12 C17 51.3(8)
C8 Mo1 C12 C17 -122.3(10)
C9 Mo1 C12 C17 -159.7(9)
C11 Mo1 C12 C17 122.1(10)
C10 Mo1 C12 C17 159.1(9)
S1 Mo1 C12 C17 116.5(7)
